data_7202018
loop_
_publ_author_name
'Song, Yu-Fei'
'Kitson, Phil J.'
'Long, De-Liang'
'Parenty, Alexis D. C.'
'Thatcher, Robert J.'
'Cronin, Leroy'

_publ_section_title
;
 Supramolecular self-assembly and anion-dependence of copper(II)
 complexes with cationic dihydro-imidazo phenanthridinium
 (DIP)-containing ligands
;
_journal_issue 9
_journal_name_full CrystEngComm
_journal_page_first 1243
_journal_paper_doi 10.1039/b802541j
_journal_volume 10
_journal_year 2008
_chemical_formula_sum 'C45 H38 B N3'
_chemical_formula_weight 631.59
_chemical_name_systematic
;
?
;
_space_group_IT_number 14
_symmetry_cell_setting monoclinic
_symmetry_space_group_name_Hall '-P 2yn'
_symmetry_space_group_name_H-M 'P 1 21/n 1'
_atom_sites_solution_hydrogens geom
_atom_sites_solution_primary direct
_atom_sites_solution_secondary difmap
_audit_creation_method SHELXL-97
_cell_angle_alpha 90.00
_cell_angle_beta 104.445(3)
_cell_angle_gamma 90.00
_cell_formula_units_Z 4
_cell_length_a 10.3685(7)
_cell_length_b 18.5863(11)
_cell_length_c 18.5508(11)
_cell_measurement_reflns_used 3714
_cell_measurement_temperature 100(2)
_cell_measurement_theta_max 19.3
_cell_measurement_theta_min 2.3
_cell_volume 3461.9(4)
_computing_cell_refinement Apex
_computing_data_collection Apex
_computing_data_reduction Apex
_computing_molecular_graphics Mercury
_computing_publication_material Wingx
_computing_structure_refinement 'SHELXL-97 (Sheldrick, 1997)'
_computing_structure_solution 'SHELXS-97 (Sheldrick, 1997)'
_diffrn_ambient_temperature 100(2)
_diffrn_measured_fraction_theta_full 1.000
_diffrn_measured_fraction_theta_max 1.000
_diffrn_measurement_device_type 'Bruker Apex CCD'
_diffrn_measurement_method '\w & \p scans'
_diffrn_radiation_monochromator graphite
_diffrn_radiation_source 'fine-focus sealed tube'
_diffrn_radiation_type MoK\a
_diffrn_radiation_wavelength 0.71073
_diffrn_reflns_av_R_equivalents 0.0736
_diffrn_reflns_av_sigmaI/netI 0.0400
_diffrn_reflns_limit_h_max 10
_diffrn_reflns_limit_h_min -10
_diffrn_reflns_limit_k_max 19
_diffrn_reflns_limit_k_min -19
_diffrn_reflns_limit_l_max 19
_diffrn_reflns_limit_l_min -18
_diffrn_reflns_number 45379
_diffrn_reflns_theta_full 22.00
_diffrn_reflns_theta_max 22.00
_diffrn_reflns_theta_min 1.58
_diffrn_standards_decay_% 0
_exptl_absorpt_coefficient_mu 0.070
_exptl_absorpt_correction_T_max 0.9861
_exptl_absorpt_correction_T_min 0.9793
_exptl_absorpt_correction_type empirical
_exptl_absorpt_process_details SADABS
_exptl_crystal_colour colourless
_exptl_crystal_density_diffrn 1.212
_exptl_crystal_density_meas ?
_exptl_crystal_density_method 'not measured'
_exptl_crystal_description block
_exptl_crystal_F_000 1336
_exptl_crystal_size_max 0.30
_exptl_crystal_size_mid 0.20
_exptl_crystal_size_min 0.20
_refine_diff_density_max 0.43
_refine_diff_density_min -0.13
_refine_diff_density_rms 0.03
_refine_ls_extinction_coef 0.0072(8)
_refine_ls_extinction_expression Fc^*^=kFc[1+0.001xFc^2^\l^3^/sin(2\q)]^-1/4^
_refine_ls_extinction_method SHELXL
_refine_ls_goodness_of_fit_ref 1.029
_refine_ls_hydrogen_treatment riding
_refine_ls_matrix_type full
_refine_ls_number_parameters 443
_refine_ls_number_reflns 4248
_refine_ls_number_restraints 0
_refine_ls_restrained_S_all 1.029
_refine_ls_R_factor_all 0.0794
_refine_ls_R_factor_gt 0.0466
_refine_ls_shift/su_max 0.001
_refine_ls_shift/su_mean 0.000
_refine_ls_structure_factor_coef Fsqd
_refine_ls_weighting_details 'calc w=1/[\s^2^(Fo^2^)+(0.0657P)^2^+0.6189P] where P=(Fo^2^+2Fc^2^)/3'
_refine_ls_weighting_scheme calc
_refine_ls_wR_factor_gt 0.1128
_refine_ls_wR_factor_ref 0.1334
_reflns_number_gt 2842
_reflns_number_total 4248
_reflns_threshold_expression >2sigma(I)
_cod_data_source_file b802541j.txt
_cod_data_source_block ys02901
_cod_depositor_comments
;
The following automatic conversions were performed:
'_symmetry_cell_setting' value 'Monoclinic' changed to 'monoclinic'
according to '/home/saulius/struct/CIF-dictionaries/cif_core.dic'
dictionary named 'cif_core.dic' version 2.4.1 from 2010-06-29.

Automatic conversion script
Id: cif_fix_enum 1527 2010-12-29 10:47:43Z saulius 

The following automatic conversions were performed:

'_exptl_crystal_density_meas' value 'none' was changed to '?' - the
value is perceived as not measured.

Automatic conversion script
Id: cif_fix_values 3008 2015-01-20 13:52:24Z robertas 
;
_cod_original_sg_symbol_H-M P21/n
_cod_database_code 7202018

loop_
_symmetry_equiv_pos_as_xyz
'x, y, z'
'-x+1/2, y+1/2, -z+1/2'
'-x, -y, -z'
'x-1/2, -y-1/2, z-1/2'

loop_
_atom_site_label
_atom_site_type_symbol
_atom_site_fract_x
_atom_site_fract_y
_atom_site_fract_z
_atom_site_U_iso_or_equiv
_atom_site_adp_type
_atom_site_occupancy
_atom_site_symmetry_multiplicity
_atom_site_calc_flag
_atom_site_refinement_flags
_atom_site_disorder_assembly
_atom_site_disorder_group
N1 N 0.58558(19) 0.06900(11) 0.41819(11) 0.0449(6) Uani 1 1 d . . .
N2 N 0.5157(2) 0.09774(11) 0.29980(12) 0.0502(6) Uani 1 1 d . . .
N3 N 0.2607(3) 0.06832(16) 0.21838(13) 0.0800(8) Uani 1 1 d . . .
B B 0.4494(3) 0.23444(16) -0.02769(17) 0.0518(8) Uani 1 1 d . . .
C1 C 0.6449(2) 0.02885(14) 0.48108(14) 0.0443(7) Uani 1 1 d . . .
C2 C 0.6820(3) 0.06148(16) 0.55067(15) 0.0551(7) Uani 1 1 d . . .
H2 H 0.6662 0.1113 0.5561 0.066 Uiso 1 1 calc R . .
C3 C 0.7418(3) 0.02050(18) 0.61148(16) 0.0633(8) Uani 1 1 d . . .
H3 H 0.7672 0.0422 0.6593 0.076 Uiso 1 1 calc R . .
C4 C 0.7657(3) -0.05232(18) 0.60384(16) 0.0622(8) Uani 1 1 d . . .
H4 H 0.8066 -0.0802 0.6463 0.075 Uiso 1 1 calc R . .
C5 C 0.7301(3) -0.08377(16) 0.53498(16) 0.0582(8) Uani 1 1 d . . .
H5 H 0.7484 -0.1334 0.5302 0.070 Uiso 1 1 calc R . .
C6 C 0.6674(2) -0.04465(14) 0.47151(14) 0.0454(7) Uani 1 1 d . . .
C7 C 0.6243(2) -0.07578(14) 0.39753(14) 0.0473(7) Uani 1 1 d . . .
C8 C 0.6316(3) -0.14997(15) 0.38645(16) 0.0644(8) Uani 1 1 d . . .
H8 H 0.6677 -0.1804 0.4277 0.077 Uiso 1 1 calc R . .
C9 C 0.5875(4) -0.17945(16) 0.31679(19) 0.0794(10) Uani 1 1 d . . .
H9 H 0.5927 -0.2300 0.3105 0.095 Uiso 1 1 calc R . .
C10 C 0.5354(3) -0.13619(17) 0.25553(18) 0.0798(10) Uani 1 1 d . . .
H10 H 0.5059 -0.1570 0.2074 0.096 Uiso 1 1 calc R . .
C11 C 0.5265(3) -0.06347(16) 0.26461(15) 0.0639(8) Uani 1 1 d . . .
H11 H 0.4903 -0.0340 0.2226 0.077 Uiso 1 1 calc R . .
C12 C 0.5702(2) -0.03174(14) 0.33520(15) 0.0465(7) Uani 1 1 d . . .
C13 C 0.5566(2) 0.04423(14) 0.34829(15) 0.0448(7) Uani 1 1 d . . .
C14 C 0.5655(3) 0.14776(13) 0.41986(14) 0.0544(7) Uani 1 1 d . . .
H14A H 0.6513 0.1734 0.4375 0.065 Uiso 1 1 calc R . .
H14B H 0.5058 0.1607 0.4520 0.065 Uiso 1 1 calc R . .
C15 C 0.5017(3) 0.16426(14) 0.33884(15) 0.0635(8) Uani 1 1 d . . .
H15A H 0.4067 0.1771 0.3316 0.076 Uiso 1 1 calc R . .
H15B H 0.5482 0.2044 0.3210 0.076 Uiso 1 1 calc R . .
C16 C 0.4880(3) 0.09795(15) 0.21916(14) 0.0559(8) Uani 1 1 d . . .
H16A H 0.5551 0.0675 0.2041 0.067 Uiso 1 1 calc R . .
H16B H 0.4989 0.1476 0.2024 0.067 Uiso 1 1 calc R . .
C17 C 0.3512(3) 0.07154(14) 0.17943(14) 0.0486(7) Uani 1 1 d . . .
C18 C 0.3250(3) 0.05299(16) 0.10577(16) 0.0636(8) Uani 1 1 d . . .
H18 H 0.3920 0.0578 0.0793 0.076 Uiso 1 1 calc R . .
C19 C 0.2015(3) 0.02746(18) 0.07057(17) 0.0772(10) Uani 1 1 d . . .
H19 H 0.1824 0.0129 0.0199 0.093 Uiso 1 1 calc R . .
C20 C 0.1070(3) 0.0233(2) 0.10959(19) 0.0913(11) Uani 1 1 d . . .
H20 H 0.0200 0.0063 0.0868 0.110 Uiso 1 1 calc R . .
C21 C 0.1402(3) 0.0441(2) 0.18232(19) 0.1061(14) Uani 1 1 d . . .
H21 H 0.0734 0.0413 0.2092 0.127 Uiso 1 1 calc R . .
C22 C 0.4147(3) 0.25272(14) 0.05241(15) 0.0573(8) Uani 1 1 d . . .
C23 C 0.5010(3) 0.29249(16) 0.10803(17) 0.0734(9) Uani 1 1 d . . .
H23 H 0.5854 0.3058 0.1009 0.088 Uiso 1 1 calc R . .
C24 C 0.4691(5) 0.31347(19) 0.17337(19) 0.0940(12) Uani 1 1 d . . .
H24 H 0.5309 0.3409 0.2093 0.113 Uiso 1 1 calc R . .
C25 C 0.3496(6) 0.2950(2) 0.1864(2) 0.1001(14) Uani 1 1 d . . .
H25 H 0.3279 0.3093 0.2311 0.120 Uiso 1 1 calc R . .
C26 C 0.2615(4) 0.25544(19) 0.1341(2) 0.0865(11) Uani 1 1 d . . .
H26 H 0.1781 0.2420 0.1425 0.104 Uiso 1 1 calc R . .
C27 C 0.2939(3) 0.23477(15) 0.06845(17) 0.0677(9) Uani 1 1 d . . .
H27 H 0.2311 0.2073 0.0331 0.081 Uiso 1 1 calc R . .
C28 C 0.3655(3) 0.16324(14) -0.06657(14) 0.0504(7) Uani 1 1 d . . .
C29 C 0.4209(3) 0.09451(15) -0.06424(14) 0.0538(7) Uani 1 1 d . . .
H29 H 0.5128 0.0887 -0.0407 0.065 Uiso 1 1 calc R . .
C30 C 0.3489(3) 0.03458(16) -0.09444(16) 0.0615(8) Uani 1 1 d . . .
H30 H 0.3911 -0.0111 -0.0903 0.074 Uiso 1 1 calc R . .
C31 C 0.2161(3) 0.04065(18) -0.13054(16) 0.0666(9) Uani 1 1 d . . .
H31 H 0.1666 -0.0003 -0.1523 0.080 Uiso 1 1 calc R . .
C32 C 0.1561(3) 0.10739(19) -0.13457(17) 0.0740(9) Uani 1 1 d . . .
H32 H 0.0645 0.1128 -0.1590 0.089 Uiso 1 1 calc R . .
C33 C 0.2303(3) 0.16609(16) -0.10284(16) 0.0676(9) Uani 1 1 d . . .
H33 H 0.1866 0.2113 -0.1058 0.081 Uiso 1 1 calc R . .
C34 C 0.4122(3) 0.30584(14) -0.08239(15) 0.0519(7) Uani 1 1 d . . .
C35 C 0.3701(3) 0.30160(16) -0.15963(16) 0.0670(9) Uani 1 1 d . . .
H35 H 0.3573 0.2553 -0.1819 0.080 Uiso 1 1 calc R . .
C36 C 0.3459(3) 0.3618(2) -0.20604(18) 0.0773(10) Uani 1 1 d . . .
H36 H 0.3166 0.3558 -0.2584 0.093 Uiso 1 1 calc R . .
C37 C 0.3644(3) 0.42942(19) -0.1760(2) 0.0763(10) Uani 1 1 d . . .
H37 H 0.3496 0.4707 -0.2072 0.092 Uiso 1 1 calc R . .
C38 C 0.4045(3) 0.43678(16) -0.1002(2) 0.0683(9) Uani 1 1 d . . .
H38 H 0.4162 0.4834 -0.0786 0.082 Uiso 1 1 calc R . .
C39 C 0.4279(3) 0.37653(15) -0.05504(17) 0.0584(8) Uani 1 1 d . . .
H39 H 0.4562 0.3834 -0.0027 0.070 Uiso 1 1 calc R . .
C40 C 0.6092(3) 0.21590(14) -0.01562(15) 0.0529(7) Uani 1 1 d . . .
C41 C 0.6766(3) 0.22729(14) -0.07157(17) 0.0597(8) Uani 1 1 d . . .
H41 H 0.6311 0.2514 -0.1157 0.072 Uiso 1 1 calc R . .
C42 C 0.8070(3) 0.20483(16) -0.0652(2) 0.0722(9) Uani 1 1 d . . .
H42 H 0.8477 0.2127 -0.1051 0.087 Uiso 1 1 calc R . .
C43 C 0.8767(3) 0.17143(17) -0.0016(2) 0.0788(10) Uani 1 1 d . . .
H43 H 0.9662 0.1568 0.0033 0.095 Uiso 1 1 calc R . .
C44 C 0.8158(3) 0.15937(16) 0.0549(2) 0.0734(9) Uani 1 1 d . . .
H44 H 0.8632 0.1362 0.0993 0.088 Uiso 1 1 calc R . .
C45 C 0.6856(3) 0.18086(15) 0.04739(16) 0.0615(8) Uani 1 1 d . . .
H45 H 0.6457 0.1713 0.0873 0.074 Uiso 1 1 calc R . .

loop_
_atom_site_aniso_label
_atom_site_aniso_U_11
_atom_site_aniso_U_22
_atom_site_aniso_U_33
_atom_site_aniso_U_23
_atom_site_aniso_U_13
_atom_site_aniso_U_12
N1 0.0463(13) 0.0421(14) 0.0438(14) -0.0027(11) 0.0064(10) -0.0003(10)
N2 0.0537(14) 0.0430(14) 0.0493(15) 0.0003(12) 0.0042(11) 0.0014(11)
N3 0.0594(18) 0.133(2) 0.0486(15) -0.0035(15) 0.0150(15) -0.0167(16)
B 0.059(2) 0.046(2) 0.0491(19) 0.0014(15) 0.0116(16) 0.0049(16)
C1 0.0389(16) 0.0511(19) 0.0439(18) 0.0033(14) 0.0123(13) -0.0053(13)
C2 0.0526(18) 0.0591(19) 0.0521(19) -0.0044(16) 0.0105(14) -0.0057(15)
C3 0.067(2) 0.074(2) 0.0486(19) 0.0000(17) 0.0128(16) -0.0083(17)
C4 0.062(2) 0.074(2) 0.050(2) 0.0156(17) 0.0115(15) 0.0013(17)
C5 0.0593(19) 0.0605(19) 0.056(2) 0.0117(16) 0.0169(15) 0.0058(15)
C6 0.0415(16) 0.0471(18) 0.0505(18) 0.0035(14) 0.0170(13) 0.0004(13)
C7 0.0472(17) 0.0449(18) 0.0527(18) 0.0014(14) 0.0179(14) 0.0051(13)
C8 0.090(2) 0.046(2) 0.059(2) 0.0028(15) 0.0221(17) 0.0145(16)
C9 0.119(3) 0.0449(19) 0.078(2) -0.0086(19) 0.031(2) 0.0127(19)
C10 0.115(3) 0.056(2) 0.063(2) -0.0115(18) 0.0121(19) 0.0137(19)
C11 0.082(2) 0.051(2) 0.0538(19) -0.0052(15) 0.0088(16) 0.0106(16)
C12 0.0440(16) 0.0446(18) 0.0518(18) -0.0055(14) 0.0137(13) 0.0038(13)
C13 0.0364(15) 0.0472(18) 0.0494(18) 0.0010(15) 0.0081(13) -0.0001(13)
C14 0.0621(19) 0.0385(17) 0.0595(19) -0.0027(13) 0.0093(15) -0.0015(14)
C15 0.076(2) 0.0448(18) 0.062(2) -0.0031(15) 0.0021(16) 0.0013(15)
C16 0.0575(19) 0.0603(19) 0.0484(18) 0.0056(14) 0.0100(14) -0.0026(15)
C17 0.0509(18) 0.0493(17) 0.0438(18) 0.0095(13) 0.0086(15) 0.0051(14)
C18 0.057(2) 0.085(2) 0.0480(19) -0.0018(16) 0.0136(16) 0.0040(17)
C19 0.069(2) 0.109(3) 0.0472(19) -0.0105(18) 0.0008(19) 0.001(2)
C20 0.061(2) 0.146(3) 0.060(2) -0.002(2) 0.0023(19) -0.024(2)
C21 0.059(2) 0.198(4) 0.062(3) -0.007(3) 0.0173(19) -0.028(3)
C22 0.070(2) 0.0490(18) 0.0535(19) 0.0062(15) 0.0162(17) 0.0125(16)
C23 0.093(2) 0.071(2) 0.055(2) -0.0116(17) 0.0162(19) 0.0041(19)
C24 0.136(4) 0.081(3) 0.058(2) -0.0085(19) 0.013(2) 0.019(3)
C25 0.163(5) 0.087(3) 0.061(3) 0.014(2) 0.047(3) 0.041(3)
C26 0.115(3) 0.077(3) 0.084(3) 0.026(2) 0.056(3) 0.033(2)
C27 0.081(2) 0.058(2) 0.068(2) 0.0139(16) 0.0265(18) 0.0160(17)
C28 0.058(2) 0.0496(19) 0.0440(16) 0.0017(13) 0.0128(14) 0.0041(15)
C29 0.0587(18) 0.0518(19) 0.0535(18) -0.0013(14) 0.0185(14) 0.0028(16)
C30 0.069(2) 0.054(2) 0.067(2) -0.0073(16) 0.0271(18) 0.0000(17)
C31 0.082(3) 0.063(2) 0.056(2) -0.0100(16) 0.0200(18) -0.0172(19)
C32 0.068(2) 0.076(3) 0.070(2) 0.0074(18) 0.0026(17) -0.007(2)
C33 0.067(2) 0.053(2) 0.075(2) 0.0039(16) 0.0035(18) 0.0064(17)
C34 0.0550(18) 0.0510(19) 0.0531(19) 0.0004(14) 0.0200(14) 0.0056(14)
C35 0.086(2) 0.060(2) 0.057(2) 0.0042(16) 0.0211(17) 0.0144(17)
C36 0.089(3) 0.084(3) 0.062(2) 0.018(2) 0.0243(18) 0.023(2)
C37 0.075(2) 0.070(3) 0.093(3) 0.032(2) 0.039(2) 0.0223(19)
C38 0.066(2) 0.051(2) 0.095(3) 0.0097(19) 0.0345(19) 0.0056(16)
C39 0.0566(19) 0.053(2) 0.068(2) 0.0020(17) 0.0202(15) 0.0010(15)
C40 0.0606(19) 0.0428(17) 0.0517(18) -0.0022(14) 0.0071(16) -0.0033(14)
C41 0.067(2) 0.0455(18) 0.066(2) -0.0050(14) 0.0163(17) -0.0050(15)
C42 0.072(2) 0.060(2) 0.092(3) -0.0024(18) 0.035(2) -0.0035(18)
C43 0.060(2) 0.064(2) 0.111(3) -0.004(2) 0.019(2) 0.0011(18)
C44 0.064(2) 0.063(2) 0.083(2) 0.0042(17) 0.000(2) 0.0055(18)
C45 0.062(2) 0.0560(19) 0.064(2) 0.0017(15) 0.0117(16) -0.0020(16)

loop_
_atom_type_symbol
_atom_type_description
_atom_type_scat_dispersion_real
_atom_type_scat_dispersion_imag
_atom_type_scat_source
N N 0.0061 0.0033 'International Tables Vol C Tables 4.2.6.8 and 6.1.1.4'
B B 0.0013 0.0007 'International Tables Vol C Tables 4.2.6.8 and 6.1.1.4'
C C 0.0033 0.0016 'International Tables Vol C Tables 4.2.6.8 and 6.1.1.4'
H H 0.0000 0.0000 'International Tables Vol C Tables 4.2.6.8 and 6.1.1.4'

loop_
_geom_angle_atom_site_label_1
_geom_angle_atom_site_label_2
_geom_angle_atom_site_label_3
_geom_angle
_geom_angle_site_symmetry_1
_geom_angle_site_symmetry_3
_geom_angle_publ_flag
C13 N1 C1 125.0(2) . . ?
C13 N1 C14 111.2(2) . . ?
C1 N1 C14 123.2(2) . . ?
C13 N2 C16 130.1(2) . . ?
C13 N2 C15 110.5(2) . . ?
C16 N2 C15 119.4(2) . . ?
C17 N3 C21 116.3(3) . . ?
C28 B C22 110.5(2) . . ?
C28 B C40 107.1(2) . . ?
C22 B C40 111.0(2) . . ?
C28 B C34 111.0(2) . . ?
C22 B C34 108.5(2) . . ?
C40 B C34 108.8(2) . . ?
C2 C1 N1 120.4(2) . . ?
C2 C1 C6 121.7(2) . . ?
N1 C1 C6 117.9(2) . . ?
C3 C2 C1 118.9(3) . . ?
C2 C3 C4 120.8(3) . . ?
C5 C4 C3 119.8(3) . . ?
C4 C5 C6 121.6(3) . . ?
C5 C6 C1 117.1(2) . . ?
C5 C6 C7 123.9(3) . . ?
C1 C6 C7 119.0(2) . . ?
C8 C7 C12 118.4(2) . . ?
C8 C7 C6 121.1(2) . . ?
C12 C7 C6 120.5(2) . . ?
C9 C8 C7 120.9(3) . . ?
C8 C9 C10 120.7(3) . . ?
C11 C10 C9 119.8(3) . . ?
C10 C11 C12 120.9(3) . . ?
C11 C12 C7 119.3(2) . . ?
C11 C12 C13 123.0(2) . . ?
C7 C12 C13 117.6(2) . . ?
N2 C13 N1 110.7(2) . . ?
N2 C13 C12 129.9(2) . . ?
N1 C13 C12 119.4(2) . . ?
N1 C14 C15 102.0(2) . . ?
N2 C15 C14 104.4(2) . . ?
N2 C16 C17 115.0(2) . . ?
N3 C17 C18 122.9(3) . . ?
N3 C17 C16 117.2(2) . . ?
C18 C17 C16 119.9(3) . . ?
C19 C18 C17 119.5(3) . . ?
C20 C19 C18 118.6(3) . . ?
C19 C20 C21 118.3(3) . . ?
N3 C21 C20 124.3(3) . . ?
C23 C22 C27 114.3(3) . . ?
C23 C22 B 122.1(3) . . ?
C27 C22 B 123.4(3) . . ?
C24 C23 C22 123.0(4) . . ?
C25 C24 C23 120.6(4) . . ?
C24 C25 C26 119.0(4) . . ?
C25 C26 C27 120.2(4) . . ?
C26 C27 C22 122.9(3) . . ?
C29 C28 C33 113.9(3) . . ?
C29 C28 B 123.6(2) . . ?
C33 C28 B 122.5(2) . . ?
C30 C29 C28 123.3(3) . . ?
C31 C30 C29 120.4(3) . . ?
C30 C31 C32 118.8(3) . . ?
C33 C32 C31 119.5(3) . . ?
C32 C33 C28 124.2(3) . . ?
C35 C34 C39 113.8(2) . . ?
C35 C34 B 123.4(2) . . ?
C39 C34 B 122.7(2) . . ?
C34 C35 C36 123.5(3) . . ?
C37 C36 C35 120.0(3) . . ?
C36 C37 C38 119.1(3) . . ?
C37 C38 C39 120.2(3) . . ?
C38 C39 C34 123.5(3) . . ?
C45 C40 C41 113.9(3) . . ?
C45 C40 B 123.4(3) . . ?
C41 C40 B 122.4(2) . . ?
C42 C41 C40 123.0(3) . . ?
C43 C42 C41 120.1(3) . . ?
C42 C43 C44 119.3(3) . . ?
C43 C44 C45 120.1(3) . . ?
C44 C45 C40 123.7(3) . . ?

loop_
_geom_bond_atom_site_label_1
_geom_bond_atom_site_label_2
_geom_bond_distance
_geom_bond_site_symmetry_2
_geom_bond_publ_flag
N1 C13 1.338(3) . ?
N1 C1 1.392(3) . ?
N1 C14 1.480(3) . ?
N2 C13 1.337(3) . ?
N2 C16 1.451(3) . ?
N2 C15 1.458(3) . ?
N3 C17 1.321(3) . ?
N3 C21 1.340(4) . ?
B C28 1.648(4) . ?
B C22 1.649(4) . ?
B C40 1.652(4) . ?
B C34 1.656(4) . ?
C1 C2 1.391(3) . ?
C1 C6 1.405(3) . ?
C2 C3 1.374(4) . ?
C3 C4 1.390(4) . ?
C4 C5 1.369(4) . ?
C5 C6 1.398(3) . ?
C6 C7 1.453(3) . ?
C7 C8 1.399(4) . ?
C7 C12 1.413(3) . ?
C8 C9 1.373(4) . ?
C9 C10 1.387(4) . ?
C10 C11 1.368(4) . ?
C11 C12 1.404(3) . ?
C12 C13 1.446(4) . ?
C14 C15 1.515(3) . ?
C16 C17 1.508(4) . ?
C17 C18 1.369(4) . ?
C18 C19 1.368(4) . ?
C19 C20 1.358(4) . ?
C20 C21 1.363(4) . ?
C22 C23 1.397(4) . ?
C22 C27 1.398(4) . ?
C23 C24 1.390(5) . ?
C24 C25 1.364(5) . ?
C25 C26 1.369(5) . ?
C26 C27 1.395(4) . ?
C28 C29 1.397(3) . ?
C28 C33 1.397(4) . ?
C29 C30 1.380(4) . ?
C30 C31 1.378(4) . ?
C31 C32 1.381(4) . ?
C32 C33 1.379(4) . ?
C34 C35 1.392(4) . ?
C34 C39 1.403(4) . ?
C35 C36 1.396(4) . ?
C36 C37 1.369(4) . ?
C37 C38 1.370(4) . ?
C38 C39 1.383(4) . ?
C40 C45 1.399(4) . ?
C40 C41 1.404(4) . ?
C41 C42 1.392(4) . ?
C42 C43 1.370(4) . ?
C43 C44 1.370(4) . ?
C44 C45 1.381(4) . ?

loop_
_cod_related_entry_id
_cod_related_entry_database
_cod_related_entry_code
1 ChemSpider 30653631
